data_1575378
loop_
_publ_author_name
'Favela-Mendoza, Roberto'
'Rul-Ram&#xed;rez, Elizabeth'
'Garc&#xed;a-Alvarez, Ana Cristina'
'S&#xe1;nchez-Lara, Eduardo'
'Gamboa-Ram&#xed;rez, Stefani'
'Flores-&#xc1;lamo, Marcos'
'Bertaina, Sylvain'
'Orio, Maylis'
'Guerra-Tschuschke, Isabel'
'Castillo, Ivan'

_publ_section_title
;
 Electrocatalytic water oxidation with bioinspired cubane-type
 Co<sup>II</sup> complexes.
;
_journal_issue 37
_journal_name_full 'Dalton transactions (Cambridge, England : 2003)'
_journal_page_first 14150
_journal_page_last 14160
_journal_paper_doi 10.1039/d5dt01000d
_journal_volume 54
_journal_year 2025
_chemical_absolute_configuration syn
_chemical_formula_sum 'C10 H13 Cl Co N2 O2'
_chemical_formula_weight 287.6
_space_group_IT_number 114
_space_group_name_Hall 'P -4 2n'
_space_group_name_H-M_alt 'P -4 21 c'
_symmetry_cell_setting tetragonal
_symmetry_Int_Tables_number 114
_symmetry_space_group_name_Hall 'P -4 2n'
_symmetry_space_group_name_H-M 'P -4 21 c'
_atom_sites_solution_hydrogens geom
_audit_conform_dict_location ftp://ftp.iucr.org/pub/cif_core.dic
_audit_conform_dict_name cif_core.dic
_audit_conform_dict_version 2.4.5
_audit_creation_date 2021-10-15T13:23:40-00:00
_audit_creation_method 'WinGX routine CIF_UPDATE'
_audit_update_record
;
2022-05-11 deposited with the CCDC.	2025-07-08 downloaded from the CCDC.
;
_cell_angle_alpha 90
_cell_angle_beta 90
_cell_angle_gamma 90
_cell_formula_units_Z 8
_cell_length_a 10.9927(4)
_cell_length_b 10.9927(4)
_cell_length_c 19.6735(19)
_cell_measurement_reflns_used 2930
_cell_measurement_temperature 130(2)
_cell_measurement_theta_max 27.196
_cell_measurement_theta_min 3.719
_cell_volume 2377.3(3)
_computing_cell_refinement
;
        CrysAlisPro, Agilent Technologies,
        Version 1.171.36.32 (release 02-08-2013 CrysAlis171 .NET)
        (compiled Aug  2 2013,16:46:58)
;
_computing_data_collection
;
        CrysAlisPro, Agilent Technologies,
        Version 1.171.36.32 (release 02-08-2013 CrysAlis171 .NET)
        (compiled Aug  2 2013,16:46:58)
;
_computing_data_reduction
;
        CrysAlisPro, Agilent Technologies,
        Version 1.171.36.32 (release 02-08-2013 CrysAlis171 .NET)
        (compiled Aug  2 2013,16:46:58)
;
_computing_molecular_graphics
;
          'Ortep-3 for Windows (Farrugia, 1997)'
      L. J. Farrugia, J. Appl. Crystallogr., 1997, 30, 565.
;
_computing_publication_material
;	
        'WinGX publication routines (Farrugia, 1999)'				 
	L. J. Farrugia, J. Appl. Crystallogr., 1999, 32, 837-838.
;
_computing_structure_refinement
;
      'SHELXS-2018 (Sheldrick, 2015)'
      Sheldrick, G. M. (2015). Acta Cryst. C71, 3--8.
;
_computing_structure_solution
;
      'SHELXS-2018 (Sheldrick, 2015)'
      Sheldrick, G. M. (2015). Acta Cryst. A71, 3--8.
;
_diffrn_ambient_temperature 130(2)
_diffrn_detector_area_resol_mean 10.4685
_diffrn_measured_fraction_theta_full 0.996
_diffrn_measured_fraction_theta_max 0.949
_diffrn_measurement_device_type 'Xcalibur, Atlas, Gemini'
_diffrn_measurement_method '\w scans'
_diffrn_orient_matrix_UB_11 0.043927
_diffrn_orient_matrix_UB_12 -0.0464502
_diffrn_orient_matrix_UB_13 -0.0047075
_diffrn_orient_matrix_UB_21 -0.0469029
_diffrn_orient_matrix_UB_22 -0.041514
_diffrn_orient_matrix_UB_23 -0.0087035
_diffrn_orient_matrix_UB_31 0.0058018
_diffrn_orient_matrix_UB_32 0.0166152
_diffrn_orient_matrix_UB_33 -0.0346701
_diffrn_radiation_monochromator graphite
_diffrn_radiation_type MoK\a
_diffrn_radiation_wavelength 0.71073
_diffrn_reflns_av_R_equivalents 0.0761
_diffrn_reflns_av_unetI/netI 0.1059
_diffrn_reflns_Laue_measured_fraction_full 0.996
_diffrn_reflns_Laue_measured_fraction_max 0.949
_diffrn_reflns_limit_h_max 14
_diffrn_reflns_limit_h_min -14
_diffrn_reflns_limit_k_max 15
_diffrn_reflns_limit_k_min -14
_diffrn_reflns_limit_l_max 26
_diffrn_reflns_limit_l_min -22
_diffrn_reflns_number 13714
_diffrn_reflns_point_group_measured_fraction_full 0.997
_diffrn_reflns_point_group_measured_fraction_max 0.901
_diffrn_reflns_theta_full 25.242
_diffrn_reflns_theta_max 29.355
_diffrn_reflns_theta_min 3.618
_exptl_absorpt_coefficient_mu 1.654
_exptl_absorpt_correction_T_max 0.941
_exptl_absorpt_correction_T_min 0.838
_exptl_absorpt_correction_type analytical
_exptl_absorpt_process_details
;
        CrysAlisPro, Agilent Technologies,
        Version 1.171.36.32 (release 02-08-2013 CrysAlis171 .NET)
        (compiled Aug  2 2013,16:46:58)
        Analytical numeric absorption correction using a multifaceted crystal
                        model based on expressions derived by R.C. Clark & J.S.
        (Clark, R. C. & Reid, J. S. (1995). Acta Cryst. A51, 887-897)
;
_exptl_crystal_colour pink
_exptl_crystal_density_diffrn 1.607
_exptl_crystal_description prism
_exptl_crystal_F_000 1176
_exptl_crystal_size_max 0.15
_exptl_crystal_size_mid 0.09
_exptl_crystal_size_min 0.038
_refine_diff_density_max 0.887
_refine_diff_density_min -0.506
_refine_diff_density_rms 0.097
_refine_ls_abs_structure_details
;
 Flack x determined using 750 quotients [(I+)-(I-)]/[(I+)+(I-)]
 (Parsons, Flack and Wagner, Acta Cryst. B69 (2013) 249-259).
;
_refine_ls_abs_structure_Flack 0.026(19)
_refine_ls_extinction_method none
_refine_ls_goodness_of_fit_ref 1.196
_refine_ls_hydrogen_treatment constr
_refine_ls_matrix_type full
_refine_ls_number_parameters 148
_refine_ls_number_reflns 2945
_refine_ls_number_restraints 0
_refine_ls_restrained_S_all 1.196
_refine_ls_R_factor_all 0.0794
_refine_ls_R_factor_gt 0.0482
_refine_ls_shift/su_max 0
_refine_ls_shift/su_mean 0
_refine_ls_structure_factor_coef Fsqd
_refine_ls_weighting_details 'w=1/[\s^2^(Fo^2^)+(0.0418P)^2^] where P=(Fo^2^+2Fc^2^)/3'
_refine_ls_weighting_scheme calc
_refine_ls_wR_factor_gt 0.1003
_refine_ls_wR_factor_ref 0.1112
_reflns_Friedel_coverage 0.686
_reflns_Friedel_fraction_full 0.999
_reflns_Friedel_fraction_max 0.838
_reflns_number_gt 2262
_reflns_number_total 2945
_reflns_threshold_expression 'I > 2\s(I)'
_cod_data_source_file d5dt01000d2.cif
_cod_data_source_block CCDC2-66OCaO
_cod_depositor_comments 'Adding full bibliography for 1575377--1575378.cif.'
_cod_database_code 1575378
_shelx_estimated_absorpt_t_min 0.789
_shelx_estimated_absorpt_t_max 0.94

loop_
_symmetry_equiv_pos_as_xyz
'x, y, z'
'-x, -y, z'
'y, -x, -z'
'-y, x, -z'
'-x+1/2, y+1/2, -z+1/2'
'x+1/2, -y+1/2, -z+1/2'
'-y+1/2, -x+1/2, z+1/2'
'y+1/2, x+1/2, z+1/2'

loop_
_atom_site_label
_atom_site_type_symbol
_atom_site_fract_x
_atom_site_fract_y
_atom_site_fract_z
_atom_site_U_iso_or_equiv
_atom_site_adp_type
_atom_site_occupancy
_atom_site_site_symmetry_order
_atom_site_calc_flag
_atom_site_refinement_flags_posn
_atom_site_refinement_flags_adp
_atom_site_refinement_flags_occupancy
_atom_site_disorder_assembly
_atom_site_disorder_group
C1 C 0.5471(5) 0.6601(5) 0.7219(3) 0.0259(14) Uani 1 1 d . . . . .
C2 C 0.4547(6) 0.7365(6) 0.7454(4) 0.0293(15) Uani 1 1 d . . . . .
H2A H 0.398864 0.774342 0.715168 0.035 Uiso 1 1 calc R U . . .
C3 C 0.4486(6) 0.7543(6) 0.8155(4) 0.0365(17) Uani 1 1 d . . . . .
H3 H 0.38592 0.803998 0.833844 0.044 Uiso 1 1 calc R U . . .
C4 C 0.5328(7) 0.7005(6) 0.8593(4) 0.0403(18) Uani 1 1 d . . . . .
H4 H 0.526643 0.716482 0.906582 0.048 Uiso 1 1 calc R U . . .
C5 C 0.6245(6) 0.6254(5) 0.8368(3) 0.0330(16) Uani 1 1 d . . . . .
H5 H 0.681087 0.589049 0.867094 0.04 Uiso 1 1 calc R U . . .
C6 C 0.6293(6) 0.6058(5) 0.7668(3) 0.0263(14) Uani 1 1 d . . . . .
C7 C 0.6658(5) 0.5452(5) 0.6619(3) 0.0226(13) Uani 1 1 d . . . . .
C8 C 0.7149(5) 0.4791(6) 0.6009(3) 0.0261(14) Uani 1 1 d . . . . .
H8A H 0.79041 0.518612 0.584672 0.031 Uiso 1 1 calc R U . . .
H8B H 0.7336 0.393585 0.612684 0.031 Uiso 1 1 calc R U . . .
C9 C 0.8030(6) 0.4568(6) 0.7517(3) 0.0322(15) Uani 1 1 d . . . . .
H9A H 0.768546 0.388677 0.777429 0.048 Uiso 1 1 calc R U . . .
H9B H 0.856467 0.5045 0.781338 0.048 Uiso 1 1 calc R U . . .
H9C H 0.849993 0.425288 0.713185 0.048 Uiso 1 1 calc R U . . .
C10 C 0.8773(6) 0.3015(7) 0.4514(5) 0.051(2) Uani 1 1 d . . . . .
H10A H 0.90718 0.340449 0.409774 0.077 Uiso 1 1 calc R U . . .
H10B H 0.898725 0.214969 0.450747 0.077 Uiso 1 1 calc R U . . .
H10C H 0.914582 0.340465 0.491013 0.077 Uiso 1 1 calc R U . . .
Cl1 Cl 0.81969(12) 0.60762(13) 0.43449(9) 0.0309(4) Uani 1 1 d . . . . .
Co1 Co 0.64672(7) 0.47964(6) 0.44467(4) 0.0215(2) Uani 1 1 d . . . . .
N1 N 0.5727(4) 0.6212(4) 0.6565(3) 0.0238(12) Uani 1 1 d . . . . .
N2 N 0.7054(4) 0.5336(4) 0.7267(3) 0.0259(12) Uani 1 1 d . . . . .
O1 O 0.6239(3) 0.4836(3) 0.5495(2) 0.0227(9) Uani 1 1 d . . . . .
O2 O 0.7498(3) 0.3139(4) 0.4550(3) 0.0342(11) Uani 1 1 d . . . . .
H2 H 0.723193 0.273182 0.487923 0.051 Uiso 1 1 calc R U . . .

loop_
_atom_site_aniso_label
_atom_site_aniso_U_11
_atom_site_aniso_U_22
_atom_site_aniso_U_33
_atom_site_aniso_U_23
_atom_site_aniso_U_13
_atom_site_aniso_U_12
C1 0.028(3) 0.020(3) 0.030(3) -0.004(3) -0.004(3) -0.006(3)
C2 0.028(3) 0.023(3) 0.037(4) -0.005(3) -0.002(3) 0.000(3)
C3 0.042(4) 0.030(4) 0.037(4) -0.011(3) 0.001(3) 0.005(3)
C4 0.050(5) 0.041(4) 0.030(4) -0.009(3) -0.003(4) 0.000(4)
C5 0.041(4) 0.025(3) 0.033(4) -0.001(3) -0.011(3) 0.000(3)
C6 0.028(3) 0.019(3) 0.032(4) -0.001(3) -0.002(3) -0.001(3)
C7 0.024(3) 0.016(3) 0.027(3) 0.000(2) -0.006(3) -0.002(3)
C8 0.022(3) 0.021(3) 0.035(4) 0.000(3) -0.009(3) 0.003(3)
C9 0.031(3) 0.028(3) 0.038(4) 0.003(3) -0.010(3) 0.005(3)
C10 0.030(4) 0.061(5) 0.064(5) 0.012(5) 0.008(4) 0.018(4)
Cl1 0.0190(7) 0.0294(7) 0.0443(10) -0.0001(8) 0.0006(7) -0.0047(6)
Co1 0.0166(4) 0.0198(4) 0.0281(4) -0.0015(4) 0.0001(4) -0.0005(3)
N1 0.026(3) 0.016(2) 0.029(3) -0.002(2) -0.003(2) -0.001(2)
N2 0.024(3) 0.022(3) 0.032(3) 0.001(2) -0.006(2) -0.002(2)
O1 0.0209(19) 0.0189(18) 0.028(2) 0.002(2) -0.0036(19) 0.0005(16)
O2 0.019(2) 0.032(2) 0.051(3) 0.008(2) 0.006(2) 0.0053(18)

loop_
_atom_type_symbol
_atom_type_description
_atom_type_scat_dispersion_real
_atom_type_scat_dispersion_imag
_atom_type_scat_source
C C 0.0033 0.0016 'International Tables Vol C Tables 4.2.6.8 and 6.1.1.4'
H H 0 0 'International Tables Vol C Tables 4.2.6.8 and 6.1.1.4'
Cl Cl 0.1484 0.1585 'International Tables Vol C Tables 4.2.6.8 and 6.1.1.4'
Co Co 0.3494 0.9721 'International Tables Vol C Tables 4.2.6.8 and 6.1.1.4'
N N 0.0061 0.0033 'International Tables Vol C Tables 4.2.6.8 and 6.1.1.4'
O O 0.0106 0.006 'International Tables Vol C Tables 4.2.6.8 and 6.1.1.4'

loop_
_exptl_crystal_face_index_h
_exptl_crystal_face_index_k
_exptl_crystal_face_index_l
_exptl_crystal_face_perp_dist
0 -13 -14 0.019
0 13 14 0.019
2 12 -18 0.0623
-2 -12 18 0.0623
14 1 -12 0.0449
-14 -1 12 0.0449
14 -3 12 0.0537
-14 3 -12 0.0537

loop_
_geom_angle_atom_site_label_1
_geom_angle_atom_site_label_2
_geom_angle_atom_site_label_3
_geom_angle
_geom_angle_site_symmetry_1
_geom_angle_site_symmetry_3
_geom_angle_publ_flag
N1 C1 C2 129.9(6) . . ?
N1 C1 C6 108.9(5) . . ?
C2 C1 C6 121.2(6) . . ?
C3 C2 C1 116.5(6) . . ?
C3 C2 H2A 121.7 . . ?
C1 C2 H2A 121.7 . . ?
C2 C3 C4 121.2(6) . . ?
C2 C3 H3 119.4 . . ?
C4 C3 H3 119.4 . . ?
C5 C4 C3 122.8(7) . . ?
C5 C4 H4 118.6 . . ?
C3 C4 H4 118.6 . . ?
C4 C5 C6 116.0(6) . . ?
C4 C5 H5 122 . . ?
C6 C5 H5 122 . . ?
C5 C6 N2 131.9(6) . . ?
C5 C6 C1 122.3(6) . . ?
N2 C6 C1 105.8(5) . . ?
N1 C7 N2 112.5(5) . . ?
N1 C7 C8 121.2(5) . . ?
N2 C7 C8 126.3(5) . . ?
O1 C8 C7 107.4(5) . . ?
O1 C8 H8A 110.2 . . ?
C7 C8 H8A 110.2 . . ?
O1 C8 H8B 110.2 . . ?
C7 C8 H8B 110.2 . . ?
H8A C8 H8B 108.5 . . ?
N2 C9 H9A 109.5 . . ?
N2 C9 H9B 109.5 . . ?
H9A C9 H9B 109.5 . . ?
N2 C9 H9C 109.5 . . ?
H9A C9 H9C 109.5 . . ?
H9B C9 H9C 109.5 . . ?
O2 C10 H10A 109.5 . . ?
O2 C10 H10B 109.5 . . ?
H10A C10 H10B 109.5 . . ?
O2 C10 H10C 109.5 . . ?
H10A C10 H10C 109.5 . . ?
H10B C10 H10C 109.5 . . ?
O1 Co1 N1 159.11(17) . 3_566 ?
O1 Co1 O1 81.69(16) . 3_566 ?
N1 Co1 O1 77.94(17) 3_566 3_566 ?
O1 Co1 O1 81.39(15) . 4_656 ?
N1 Co1 O1 99.51(17) 3_566 4_656 ?
O1 Co1 O1 80.15(15) 3_566 4_656 ?
O1 Co1 O2 89.30(17) . . ?
N1 Co1 O2 85.83(19) 3_566 . ?
O1 Co1 O2 89.19(15) 3_566 . ?
O1 Co1 O2 166.72(16) 4_656 . ?
O1 Co1 Cl1 99.69(11) . . ?
N1 Co1 Cl1 100.97(14) 3_566 . ?
O1 Co1 Cl1 175.55(11) 3_566 . ?
O1 Co1 Cl1 95.83(11) 4_656 . ?
O2 Co1 Cl1 95.05(12) . . ?
C7 N1 C1 106.1(5) . . ?
C7 N1 Co1 111.9(4) . 4_656 ?
C1 N1 Co1 141.9(4) . 4_656 ?
C7 N2 C6 106.6(5) . . ?
C7 N2 C9 127.7(5) . . ?
C6 N2 C9 125.6(5) . . ?
C8 O1 Co1 128.3(3) . . ?
C8 O1 Co1 111.5(3) . 4_656 ?
Co1 O1 Co1 97.81(15) . 4_656 ?
C8 O1 Co1 117.4(3) . 3_566 ?
Co1 O1 Co1 97.41(16) . 3_566 ?
Co1 O1 Co1 99.51(15) 4_656 3_566 ?
C10 O2 Co1 126.8(4) . . ?
C10 O2 H2 109.5 . . ?
Co1 O2 H2 109.9 . . ?

loop_
_geom_bond_atom_site_label_1
_geom_bond_atom_site_label_2
_geom_bond_distance
_geom_bond_site_symmetry_2
_geom_bond_publ_flag
C1 N1 1.384(8) . ?
C1 C2 1.397(8) . ?
C1 C6 1.398(8) . ?
C2 C3 1.396(10) . ?
C2 H2A 0.95 . ?
C3 C4 1.396(9) . ?
C3 H3 0.95 . ?
C4 C5 1.376(9) . ?
C4 H4 0.95 . ?
C5 C6 1.394(9) . ?
C5 H5 0.95 . ?
C6 N2 1.397(8) . ?
C7 N1 1.325(7) . ?
C7 N2 1.353(8) . ?
C7 C8 1.503(8) . ?
C8 O1 1.423(7) . ?
C8 H8A 0.99 . ?
C8 H8B 0.99 . ?
C9 N2 1.452(7) . ?
C9 H9A 0.98 . ?
C9 H9B 0.98 . ?
C9 H9C 0.98 . ?
C10 O2 1.410(7) . ?
C10 H10A 0.98 . ?
C10 H10B 0.98 . ?
C10 H10C 0.98 . ?
Cl1 Co1 2.3737(15) . ?
Co1 O1 2.078(4) . ?
Co1 N1 2.091(5) 3_566 ?
Co1 O1 2.127(4) 3_566 ?
Co1 O1 2.140(4) 4_656 ?
Co1 O2 2.155(4) . ?
O2 H2 0.84 . ?

loop_
_geom_torsion_atom_site_label_1
_geom_torsion_atom_site_label_2
_geom_torsion_atom_site_label_3
_geom_torsion_atom_site_label_4
_geom_torsion
_geom_torsion_site_symmetry_1
_geom_torsion_site_symmetry_2
_geom_torsion_site_symmetry_3
_geom_torsion_site_symmetry_4
_geom_torsion_publ_flag
N1 C1 C2 C3 176.9(6) . . . . ?
C6 C1 C2 C3 -0.6(9) . . . . ?
C1 C2 C3 C4 1.6(9) . . . . ?
C2 C3 C4 C5 -1.4(11) . . . . ?
C3 C4 C5 C6 0.3(10) . . . . ?
C4 C5 C6 N2 -177.6(6) . . . . ?
C4 C5 C6 C1 0.7(9) . . . . ?
N1 C1 C6 C5 -178.5(5) . . . . ?
C2 C1 C6 C5 -0.5(9) . . . . ?
N1 C1 C6 N2 0.2(6) . . . . ?
C2 C1 C6 N2 178.2(5) . . . . ?
N1 C7 C8 O1 -18.2(8) . . . . ?
N2 C7 C8 O1 159.8(5) . . . . ?
N2 C7 N1 C1 -1.5(6) . . . . ?
C8 C7 N1 C1 176.7(5) . . . . ?
N2 C7 N1 Co1 176.2(4) . . . 4_656 ?
C8 C7 N1 Co1 -5.6(7) . . . 4_656 ?
C2 C1 N1 C7 -177.0(6) . . . . ?
C6 C1 N1 C7 0.8(6) . . . . ?
C2 C1 N1 Co1 6.4(11) . . . 4_656 ?
C6 C1 N1 Co1 -175.8(5) . . . 4_656 ?
N1 C7 N2 C6 1.7(7) . . . . ?
C8 C7 N2 C6 -176.4(6) . . . . ?
N1 C7 N2 C9 178.6(5) . . . . ?
C8 C7 N2 C9 0.5(10) . . . . ?
C5 C6 N2 C7 177.4(6) . . . . ?
C1 C6 N2 C7 -1.1(6) . . . . ?
C5 C6 N2 C9 0.5(10) . . . . ?
C1 C6 N2 C9 -178.0(5) . . . . ?
C7 C8 O1 Co1 151.9(3) . . . . ?
C7 C8 O1 Co1 32.1(5) . . . 4_656 ?
C7 C8 O1 Co1 -81.7(5) . . . 3_566 ?
